data_4068069
loop_
_publ_author_name
'Taw, Felicia L.'
'Clark, Aurora E.'
'Mueller, Alexander H.'
'Janicke, Michael T.'
'Cantat, Thibault'
'Scott, Brian L.'
'Hay, P. Jeffrey'
'Hughes, Russell P.'
'Kiplinger, Jaqueline L.'

_publ_section_title
;
 Titanium(IV) Trifluoromethyl Complexes: New Perspectives on Bonding from
 Organometallic Fluorocarbon Chemistry
;
_journal_issue 4
_journal_name_full Organometallics
_journal_page_first 1484
_journal_paper_doi 10.1021/om201055e
_journal_volume 31
_journal_year 2012
_chemical_formula_sum 'C11 H10 F3 N3 Ti'
_chemical_formula_weight 289.12
_chemical_name_systematic
; 
 ? 
;
_space_group_IT_number 14
_symmetry_cell_setting monoclinic
_symmetry_space_group_name_Hall '-P 2ybc'
_symmetry_space_group_name_H-M 'P 1 21/c 1'
_atom_sites_solution_hydrogens geom
_atom_sites_solution_primary direct
_atom_sites_solution_secondary difmap
_audit_creation_method SHELXL-97
_cell_angle_alpha 90.00
_cell_angle_beta 92.5890(10)
_cell_angle_gamma 90.00
_cell_formula_units_Z 4
_cell_length_a 8.5499(5)
_cell_length_b 11.5056(7)
_cell_length_c 11.6973(7)
_cell_measurement_temperature 140(1)
_cell_volume 1149.51(12)
_computing_cell_refinement 'SAINT+, v. 7.06 (Bruker AXS, 2001)'
_computing_data_collection 'APEX II, v. 1.08 (Bruker AXS, 2003)'
_computing_data_reduction 'SAINT+, v. 7.06 (Bruker AXS, 2001)'
_computing_molecular_graphics 'SHELXTL, v. 6.10, (Bruker AXS, 2000)'
_computing_publication_material 'SHELXTL, v. 6.10, (Bruker AXS, 2000)'
_computing_structure_refinement 'SHELXL-97 (Sheldrick, 1997)'
_computing_structure_solution 'SHELXS-97 (Sheldrick, 1990)'
_diffrn_ambient_temperature 140(1)
_diffrn_measured_fraction_theta_full 0.995
_diffrn_measured_fraction_theta_max 0.995
_diffrn_measurement_device_type 'Bruker SMART APEXII CCD'
_diffrn_measurement_method '\w scans'
_diffrn_radiation_monochromator graphite
_diffrn_radiation_source 'fine-focus sealed tube'
_diffrn_radiation_type MoK\a
_diffrn_radiation_wavelength 0.71073
_diffrn_reflns_av_R_equivalents 0.0236
_diffrn_reflns_av_sigmaI/netI 0.0209
_diffrn_reflns_limit_h_max 10
_diffrn_reflns_limit_h_min -8
_diffrn_reflns_limit_k_max 13
_diffrn_reflns_limit_k_min -13
_diffrn_reflns_limit_l_max 14
_diffrn_reflns_limit_l_min -14
_diffrn_reflns_number 7730
_diffrn_reflns_theta_full 25.41
_diffrn_reflns_theta_max 25.41
_diffrn_reflns_theta_min 2.48
_diffrn_standards_decay_% '< 2'
_diffrn_standards_interval_count 0
_diffrn_standards_interval_time 0
_diffrn_standards_number 0
_exptl_absorpt_coefficient_mu 0.768
_exptl_absorpt_correction_T_max 0.9272
_exptl_absorpt_correction_T_min 0.8024
_exptl_absorpt_correction_type multi-scan
_exptl_absorpt_process_details 'SADABS 2.03 (Sheldrick, 2001)'
_exptl_crystal_colour orange
_exptl_crystal_density_diffrn 1.671
_exptl_crystal_density_method 'not measured'
_exptl_crystal_description rod
_exptl_crystal_F_000 584
_exptl_crystal_size_max 0.30
_exptl_crystal_size_mid 0.10
_exptl_crystal_size_min 0.10
_refine_diff_density_max 0.426
_refine_diff_density_min -0.342
_refine_diff_density_rms 0.056
_refine_ls_extinction_method none
_refine_ls_goodness_of_fit_ref 1.226
_refine_ls_hydrogen_treatment noref
_refine_ls_matrix_type full
_refine_ls_number_parameters 163
_refine_ls_number_reflns 2107
_refine_ls_number_restraints 0
_refine_ls_restrained_S_all 1.226
_refine_ls_R_factor_all 0.0282
_refine_ls_R_factor_gt 0.0251
_refine_ls_shift/su_max 0.001
_refine_ls_shift/su_mean 0.000
_refine_ls_structure_factor_coef Fsqd
_refine_ls_weighting_details 'calc w=1/[\s^2^(Fo^2^)+(0.0485P)^2^+0.0000P] where P=(Fo^2^+2Fc^2^)/3'
_refine_ls_weighting_scheme calc
_refine_ls_wR_factor_gt 0.0744
_refine_ls_wR_factor_ref 0.0761
_reflns_number_gt 1886
_reflns_number_total 2107
_reflns_threshold_expression >2sigma(I)
_cod_data_source_file om201055e_si_001.cif
_cod_data_source_block apx010
_cod_original_sg_symbol_H-M 'P 21/c'
_cod_database_code 4068069

loop_
_symmetry_equiv_pos_as_xyz
'x, y, z'
'-x, y+1/2, -z+1/2'
'-x, -y, -z'
'x, -y-1/2, z-1/2'

loop_
_atom_site_label
_atom_site_type_symbol
_atom_site_fract_x
_atom_site_fract_y
_atom_site_fract_z
_atom_site_U_iso_or_equiv
_atom_site_adp_type
_atom_site_occupancy
_atom_site_symmetry_multiplicity
_atom_site_calc_flag
_atom_site_refinement_flags
Ti1 Ti 0.77162(3) 0.04075(2) 0.261687(19) 0.01317(12) Uani 1 1 d .
F1 F 0.82544(10) -0.14813(7) 0.08366(7) 0.0291(2) Uani 1 1 d .
F2 F 0.58065(10) -0.14919(7) 0.12412(7) 0.0271(2) Uani 1 1 d .
F3 F 0.75474(10) -0.22635(8) 0.23984(7) 0.0272(2) Uani 1 1 d .
N1 N 0.99541(14) -0.00291(11) 0.28977(10) 0.0193(3) Uani 1 1 d .
N2 N 1.11322(14) 0.00814(10) 0.23697(10) 0.0180(3) Uani 1 1 d .
N3 N 1.22840(16) 0.01471(11) 0.19161(12) 0.0267(3) Uani 1 1 d .
C1 C 0.70133(18) 0.08849(12) 0.06783(11) 0.0209(3) Uani 1 1 d .
H1 H 0.6631 0.0324 0.0166 0.025 Uiso 1 1 calc R
C2 C 0.85872(18) 0.11935(13) 0.08710(12) 0.0214(3) Uani 1 1 d .
H2 H 0.9431 0.0865 0.0514 0.026 Uiso 1 1 calc R
C3 C 0.86762(17) 0.20835(12) 0.16952(12) 0.0227(3) Uani 1 1 d .
H3 H 0.9584 0.2450 0.1976 0.027 Uiso 1 1 calc R
C4 C 0.71428(18) 0.23206(12) 0.20197(12) 0.0219(3) Uani 1 1 d .
H4 H 0.6859 0.2874 0.2552 0.026 Uiso 1 1 calc R
C5 C 0.61109(17) 0.15712(12) 0.13949(11) 0.0197(3) Uani 1 1 d .
H5 H 0.5030 0.1538 0.1448 0.024 Uiso 1 1 calc R
C6 C 0.7386(2) -0.06514(13) 0.43345(13) 0.0259(4) Uani 1 1 d .
H6 H 0.7936 -0.1340 0.4466 0.031 Uiso 1 1 calc R
C7 C 0.5895(2) -0.05387(13) 0.37595(13) 0.0264(4) Uani 1 1 d .
H7 H 0.5289 -0.1145 0.3456 0.032 Uiso 1 1 calc R
C8 C 0.54930(18) 0.06383(13) 0.37271(12) 0.0228(3) Uani 1 1 d .
H8 H 0.4577 0.0954 0.3400 0.027 Uiso 1 1 calc R
C9 C 0.67314(17) 0.12599(14) 0.42817(11) 0.0224(3) Uani 1 1 d .
H9 H 0.6778 0.2062 0.4375 0.027 Uiso 1 1 calc R
C10 C 0.78766(19) 0.04652(13) 0.46672(12) 0.0234(4) Uani 1 1 d .
H10 H 0.8804 0.0647 0.5074 0.028 Uiso 1 1 calc R
C11 C 0.72848(17) -0.12938(12) 0.17290(11) 0.0198(3) Uani 1 1 d .

loop_
_atom_site_aniso_label
_atom_site_aniso_U_11
_atom_site_aniso_U_22
_atom_site_aniso_U_33
_atom_site_aniso_U_23
_atom_site_aniso_U_13
_atom_site_aniso_U_12
Ti1 0.01263(18) 0.01546(18) 0.01120(17) -0.00004(8) -0.00207(11) -0.00030(9)
F1 0.0337(6) 0.0265(5) 0.0276(5) -0.0077(4) 0.0078(4) 0.0007(4)
F2 0.0233(5) 0.0274(5) 0.0297(5) -0.0043(3) -0.0087(4) -0.0048(4)
F3 0.0325(5) 0.0180(5) 0.0308(5) 0.0033(3) -0.0034(4) 0.0000(4)
N1 0.0158(7) 0.0243(7) 0.0176(6) 0.0011(5) -0.0022(5) 0.0012(5)
N2 0.0166(7) 0.0199(6) 0.0171(6) -0.0016(5) -0.0043(5) 0.0011(5)
N3 0.0200(8) 0.0329(7) 0.0273(8) -0.0026(6) 0.0016(6) 0.0007(6)
C1 0.0284(9) 0.0208(7) 0.0131(7) 0.0042(5) -0.0049(6) 0.0004(6)
C2 0.0212(8) 0.0265(8) 0.0168(7) 0.0086(6) 0.0041(6) 0.0057(6)
C3 0.0205(8) 0.0208(7) 0.0264(8) 0.0092(6) -0.0052(6) -0.0063(6)
C4 0.0286(9) 0.0167(7) 0.0202(7) 0.0030(6) -0.0001(6) 0.0024(6)
C5 0.0163(8) 0.0238(7) 0.0189(7) 0.0069(5) -0.0016(6) 0.0024(6)
C6 0.0333(10) 0.0289(8) 0.0159(7) 0.0073(6) 0.0071(7) 0.0077(7)
C7 0.0303(10) 0.0340(9) 0.0154(8) -0.0018(6) 0.0082(6) -0.0125(7)
C8 0.0170(8) 0.0387(8) 0.0130(7) 0.0019(6) 0.0038(6) 0.0019(7)
C9 0.0261(9) 0.0268(8) 0.0144(7) -0.0037(6) 0.0029(6) 0.0016(6)
C10 0.0201(8) 0.0407(9) 0.0093(7) -0.0014(6) -0.0012(6) 0.0000(6)
C11 0.0169(8) 0.0216(7) 0.0206(7) -0.0002(6) -0.0016(6) -0.0002(6)

loop_
_atom_type_symbol
_atom_type_description
_atom_type_scat_dispersion_real
_atom_type_scat_dispersion_imag
_atom_type_scat_source
C C 0.0033 0.0016 'International Tables Vol C Tables 4.2.6.8 and 6.1.1.4'
H H 0.0000 0.0000 'International Tables Vol C Tables 4.2.6.8 and 6.1.1.4'
N N 0.0061 0.0033 'International Tables Vol C Tables 4.2.6.8 and 6.1.1.4'
F F 0.0171 0.0103 'International Tables Vol C Tables 4.2.6.8 and 6.1.1.4'
Ti Ti 0.2776 0.4457 'International Tables Vol C Tables 4.2.6.8 and 6.1.1.4'

loop_
_geom_angle_atom_site_label_1
_geom_angle_atom_site_label_2
_geom_angle_atom_site_label_3
_geom_angle
N1 Ti1 C11 89.59(5)
N1 Ti1 C4 118.07(5)
C11 Ti1 C4 130.70(5)
N1 Ti1 C5 140.64(5)
C11 Ti1 C5 97.83(5)
C4 Ti1 C5 34.94(5)
N1 Ti1 C7 116.32(6)
C11 Ti1 C7 76.15(5)
C4 Ti1 C7 117.70(6)
C5 Ti1 C7 102.97(6)
N1 Ti1 C8 136.71(5)
C11 Ti1 C8 103.49(5)
C4 Ti1 C8 84.05(5)
C5 Ti1 C8 78.97(5)
C7 Ti1 C8 34.37(5)
N1 Ti1 C9 110.09(5)
C11 Ti1 C9 133.33(5)
C4 Ti1 C9 77.28(5)
C5 Ti1 C9 92.56(5)
C7 Ti1 C9 57.18(5)
C8 Ti1 C9 34.69(5)
N1 Ti1 C3 86.01(5)
C11 Ti1 C3 123.55(5)
C4 Ti1 C3 34.65(5)
C5 Ti1 C3 57.74(5)
C7 Ti1 C3 151.80(6)
C8 Ti1 C3 117.47(5)
C9 Ti1 C3 100.38(5)
N1 Ti1 C6 83.18(5)
C11 Ti1 C6 85.45(5)
C4 Ti1 C6 134.33(5)
C5 Ti1 C6 135.76(5)
C7 Ti1 C6 34.87(6)
C8 Ti1 C6 57.62(5)
C9 Ti1 C6 57.13(5)
C3 Ti1 C6 148.96(5)
N1 Ti1 C2 84.37(5)
C11 Ti1 C2 89.17(5)
C4 Ti1 C2 57.31(5)
C5 Ti1 C2 57.32(5)
C7 Ti1 C2 154.00(6)
C8 Ti1 C2 135.88(5)
C9 Ti1 C2 133.14(6)
C3 Ti1 C2 34.39(5)
C6 Ti1 C2 166.46(6)
N1 Ti1 C1 114.47(5)
C11 Ti1 C1 74.39(5)
C4 Ti1 C1 57.46(5)
C5 Ti1 C1 34.55(5)
C7 Ti1 C1 119.99(6)
C8 Ti1 C1 108.79(5)
C9 Ti1 C1 127.08(5)
C3 Ti1 C1 57.20(5)
C6 Ti1 C1 152.57(6)
C2 Ti1 C1 34.16(5)
N1 Ti1 C10 80.26(5)
C11 Ti1 C10 119.29(5)
C4 Ti1 C10 105.83(5)
C5 Ti1 C10 126.67(5)
C7 Ti1 C10 57.06(6)
C8 Ti1 C10 57.22(5)
C9 Ti1 C10 34.14(5)
C3 Ti1 C10 115.25(5)
C6 Ti1 C10 34.13(5)
C2 Ti1 C10 147.23(5)
C1 Ti1 C10 161.09(5)
N2 N1 Ti1 134.76(10)
N3 N2 N1 176.21(14)
C2 C1 C5 108.10(13)
C2 C1 Ti1 72.91(8)
C5 C1 Ti1 71.58(8)
C1 C2 C3 108.48(13)
C1 C2 Ti1 72.93(8)
C3 C2 Ti1 72.43(8)
C2 C3 C4 107.68(13)
C2 C3 Ti1 73.19(8)
C4 C3 Ti1 71.92(8)
C3 C4 C5 108.03(13)
C3 C4 Ti1 73.43(8)
C5 C4 Ti1 72.53(8)
C1 C5 C4 107.71(13)
C1 C5 Ti1 73.87(8)
C4 C5 Ti1 72.53(8)
C10 C6 C7 107.39(14)
C10 C6 Ti1 73.70(8)
C7 C6 Ti1 72.02(8)
C8 C7 C6 108.40(14)
C8 C7 Ti1 72.88(8)
C6 C7 Ti1 73.11(8)
C7 C8 C9 107.48(14)
C7 C8 Ti1 72.74(8)
C9 C8 Ti1 72.80(8)
C10 C9 C8 108.45(14)
C10 C9 Ti1 74.03(8)
C8 C9 Ti1 72.51(8)
C9 C10 C6 108.25(14)
C9 C10 Ti1 71.82(8)
C6 C10 Ti1 72.17(8)
F3 C11 F1 102.46(11)
F3 C11 F2 102.94(11)
F1 C11 F2 103.39(10)
F3 C11 Ti1 115.20(9)
F1 C11 Ti1 113.32(9)
F2 C11 Ti1 117.66(9)

loop_
_geom_bond_atom_site_label_1
_geom_bond_atom_site_label_2
_geom_bond_distance
Ti1 N1 1.9912(12)
Ti1 C11 2.2387(14)
Ti1 C4 2.3542(14)
Ti1 C5 2.3542(14)
Ti1 C7 2.3632(14)
Ti1 C8 2.3650(14)
Ti1 C9 2.3688(13)
Ti1 C3 2.3736(13)
Ti1 C6 2.3774(14)
Ti1 C2 2.3834(13)
Ti1 C1 2.3836(13)
Ti1 C10 2.3970(14)
F1 C11 1.3791(15)
F2 C11 1.3819(16)
F3 C11 1.3756(16)
N1 N2 1.2118(16)
N2 N3 1.1420(16)
C1 C2 1.400(2)
C1 C5 1.407(2)
C2 C3 1.406(2)
C3 C4 1.408(2)
C4 C5 1.413(2)
C6 C10 1.401(2)
C6 C7 1.420(2)
C7 C8 1.397(2)
C8 C9 1.411(2)
C9 C10 1.399(2)
